data_4035198
loop_
_publ_author_name
'Sakthivel, Shanmugam'
'Balamurugan, Rengarajan'

_publ_section_title
;
 Annulation of a Highly Functionalized Diazo Building Block with Indoles
 under Sc(OTf)<sub>3</sub>/Rh<sub>2</sub>(OAc)<sub>4</sub> Multicatalysis
 through Michael Addition/Cyclization Sequence.
;
_journal_issue 19
_journal_name_full 'The Journal of organic chemistry'
_journal_page_first 12171
_journal_page_last 12183
_journal_paper_doi 10.1021/acs.joc.8b02127
_journal_volume 83
_journal_year 2018
_chemical_formula_moiety 'C22 H21 N O5'
_chemical_formula_sum 'C22 H21 N O5'
_chemical_formula_weight 379.40
_space_group_crystal_system monoclinic
_space_group_IT_number 14
_space_group_name_Hall '-P 2ybc'
_space_group_name_H-M_alt 'P 1 21/c 1'
_atom_sites_solution_hydrogens mixed
_audit_creation_method SHELXL-2014/7
_cell_angle_alpha 90
_cell_angle_beta 90.0380(10)
_cell_angle_gamma 90
_cell_formula_units_Z 4
_cell_length_a 5.10210(10)
_cell_length_b 15.7064(6)
_cell_length_c 22.3341(7)
_cell_measurement_reflns_used 7958
_cell_measurement_temperature 100(2)
_cell_measurement_theta_max 25.69
_cell_measurement_theta_min 2.24
_cell_volume 1789.76(10)
_computing_cell_refinement 'Bruker SAINT'
_computing_data_collection 'Bruker APEX2'
_computing_data_reduction 'Bruker SAINT'
_computing_molecular_graphics 'Bruker SHELXTL'
_computing_publication_material 'Bruker SHELXTL'
_computing_structure_refinement 'SHELXL-2014/7 (Sheldrick, 2014)'
_computing_structure_solution 'SHELXS-97 (Sheldrick 2008)'
_diffrn_ambient_temperature 100(2)
_diffrn_measured_fraction_theta_full 0.999
_diffrn_measured_fraction_theta_max 0.999
_diffrn_measurement_device_type 'Bruker APEX-II CCD'
_diffrn_measurement_method '\f and \w scans'
_diffrn_radiation_type MoK\a
_diffrn_radiation_wavelength 0.71073
_diffrn_reflns_av_R_equivalents 0.1033
_diffrn_reflns_av_unetI/netI 0.0388
_diffrn_reflns_Laue_measured_fraction_full 0.999
_diffrn_reflns_Laue_measured_fraction_max 0.999
_diffrn_reflns_limit_h_max 6
_diffrn_reflns_limit_h_min -6
_diffrn_reflns_limit_k_max 19
_diffrn_reflns_limit_k_min -19
_diffrn_reflns_limit_l_max 27
_diffrn_reflns_limit_l_min -27
_diffrn_reflns_number 40169
_diffrn_reflns_point_group_measured_fraction_full 0.999
_diffrn_reflns_point_group_measured_fraction_max 0.999
_diffrn_reflns_theta_full 25.242
_diffrn_reflns_theta_max 25.741
_diffrn_reflns_theta_min 2.238
_exptl_absorpt_coefficient_mu 0.100
_exptl_absorpt_correction_T_max 0.995
_exptl_absorpt_correction_T_min 0.993
_exptl_absorpt_correction_type multi-scan
_exptl_absorpt_process_details SADABS
_exptl_crystal_colour YELLOW
_exptl_crystal_density_diffrn 1.408
_exptl_crystal_description PLATE
_exptl_crystal_F_000 800
_exptl_crystal_size_max 0.070
_exptl_crystal_size_mid 0.050
_exptl_crystal_size_min 0.050
_refine_diff_density_max 0.227
_refine_diff_density_min -0.324
_refine_diff_density_rms 0.065
_refine_ls_extinction_method none
_refine_ls_goodness_of_fit_ref 1.134
_refine_ls_hydrogen_treatment mixed
_refine_ls_matrix_type full
_refine_ls_number_parameters 261
_refine_ls_number_reflns 3413
_refine_ls_number_restraints 0
_refine_ls_restrained_S_all 1.134
_refine_ls_R_factor_all 0.0688
_refine_ls_R_factor_gt 0.0471
_refine_ls_shift/su_max 0.000
_refine_ls_shift/su_mean 0.000
_refine_ls_structure_factor_coef Fsqd
_refine_ls_weighting_details 'w=1/[\s^2^(Fo^2^)+(0.0393P)^2^+1.2100P] where P=(Fo^2^+2Fc^2^)/3'
_refine_ls_weighting_scheme calc
_refine_ls_wR_factor_gt 0.0994
_refine_ls_wR_factor_ref 0.1067
_reflns_Friedel_coverage 0.000
_reflns_number_gt 2683
_reflns_number_total 3413
_reflns_threshold_expression 'I > 2\s(I)'
_cod_data_source_file jo8b02127_si_002.cif
_cod_data_source_block SSV-K304
_cod_depositor_comments
;
The following automatic conversions were performed:

data item '_exptl_absorpt_correction_type' value 'MULTI-SCAN' was
changed to 'multi-scan' in accordance with the
/home/data/users/saulius/crontab/automatic-downloads/current/ACS/lib/dictionaries/cif_core.dic
dictionary named 'cif_core.dic' version 2.4.2 last updated on
2011-04-26.

Automatic conversion script
Id: cif_fix_values 6909 2019-04-08 15:41:33Z antanas 
;
_cod_original_sg_symbol_H-M 'P 21/c'
_cod_database_code 4035198
_shelx_shelxl_version_number 2014/7
_shelx_space_group_comment
;
The symmetry employed for this shelxl refinement is uniquely defined
by the following loop, which should always be used as a source of
symmetry information in preference to the above space-group names.
They are only intended as comments.
;
_shelx_estimated_absorpt_t_min 0.993
_shelx_estimated_absorpt_t_max 0.995

loop_
_space_group_symop_operation_xyz
'x, y, z'
'-x, y+1/2, -z+1/2'
'-x, -y, -z'
'x, -y-1/2, z-1/2'

loop_
_atom_site_label
_atom_site_type_symbol
_atom_site_fract_x
_atom_site_fract_y
_atom_site_fract_z
_atom_site_U_iso_or_equiv
_atom_site_adp_type
_atom_site_occupancy
_atom_site_site_symmetry_order
_atom_site_calc_flag
_atom_site_refinement_flags_posn
_atom_site_refinement_flags_adp
O1 O 0.7133(3) 0.53395(9) 0.35476(6) 0.0147(3) Uani 1 1 d . .
O3 O 0.6373(3) 0.59698(9) 0.53418(6) 0.0145(3) Uani 1 1 d . .
O2 O 0.8727(3) 0.51798(9) 0.44766(6) 0.0152(3) Uani 1 1 d . .
O5 O 0.1207(3) 0.89161(9) 0.44567(7) 0.0178(3) Uani 1 1 d . .
O4 O 0.4729(3) 0.85014(9) 0.49837(7) 0.0204(4) Uani 1 1 d . .
N1 N 0.3163(3) 0.64212(11) 0.33012(7) 0.0106(4) Uani 1 1 d . .
C20 C 0.2680(4) 0.83408(12) 0.47411(8) 0.0112(4) Uani 1 1 d . .
C11 C 0.3386(3) 0.65573(12) 0.39066(8) 0.0100(4) Uani 1 1 d . .
C17 C 0.7193(4) 0.55252(12) 0.41308(9) 0.0113(4) Uani 1 1 d . .
C12 C 0.1542(4) 0.71390(12) 0.40779(8) 0.0104(4) Uani 1 1 d . .
C9 C 0.0103(4) 0.73791(12) 0.35550(9) 0.0108(4) Uani 1 1 d . .
C16 C 0.5225(4) 0.61423(12) 0.43136(9) 0.0109(4) Uani 1 1 d . .
C10 C 0.1198(3) 0.69272(12) 0.30774(9) 0.0111(4) Uani 1 1 d . .
C13 C 0.1396(4) 0.74667(12) 0.47131(8) 0.0110(4) Uani 1 1 d . .
H13 H -0.0491 0.7528 0.4826 0.013 Uiso 1 1 calc R U
C1 C 0.0325(4) 0.70105(12) 0.24767(9) 0.0121(4) Uani 1 1 d . .
C15 C 0.4894(4) 0.63078(12) 0.49085(9) 0.0118(4) Uani 1 1 d . .
C6 C -0.1866(4) 0.75590(13) 0.23854(9) 0.0136(4) Uani 1 1 d . .
C8 C -0.2076(4) 0.79145(12) 0.34473(9) 0.0129(4) Uani 1 1 d . .
H8 H -0.2864 0.8219 0.3767 0.015 Uiso 1 1 calc R U
C14 C 0.2702(4) 0.68377(12) 0.51506(9) 0.0121(4) Uani 1 1 d . .
H14A H 0.3380 0.7166 0.5496 0.015 Uiso 1 1 calc R U
H14B H 0.1332 0.6449 0.5305 0.015 Uiso 1 1 calc R U
C3 C 0.0535(4) 0.67326(13) 0.14138(9) 0.0171(5) Uani 1 1 d . .
H3 H 0.1347 0.6458 0.1083 0.020 Uiso 1 1 calc R U
C7 C -0.3031(4) 0.79883(13) 0.28820(9) 0.0154(4) Uani 1 1 d . .
H7 H -0.4523 0.8337 0.2815 0.018 Uiso 1 1 calc R U
C5 C -0.2788(4) 0.76700(14) 0.17922(9) 0.0179(5) Uani 1 1 d . .
H5 H -0.4246 0.8033 0.1722 0.021 Uiso 1 1 calc R U
C2 C 0.1489(4) 0.66023(13) 0.19796(9) 0.0147(4) Uani 1 1 d . .
H2 H 0.2945 0.6235 0.2038 0.018 Uiso 1 1 calc R U
C21 C 0.2178(4) 0.97860(13) 0.44274(10) 0.0171(5) Uani 1 1 d . .
H21A H 0.2974 0.9940 0.4817 0.021 Uiso 1 1 calc R U
H21B H 0.0691 1.0177 0.4354 0.021 Uiso 1 1 calc R U
C4 C -0.1626(4) 0.72664(14) 0.13163(9) 0.0204(5) Uani 1 1 d . .
H4 H -0.2284 0.7348 0.0922 0.024 Uiso 1 1 calc R U
C18 C 0.8896(4) 0.46723(13) 0.33408(9) 0.0176(5) Uani 1 1 d . .
H18A H 0.8442 0.4119 0.3526 0.021 Uiso 1 1 calc R U
H18B H 1.0736 0.4813 0.3441 0.021 Uiso 1 1 calc R U
C19 C 0.8518(4) 0.46380(14) 0.26738(10) 0.0222(5) Uani 1 1 d . .
H19A H 0.9658 0.4198 0.2504 0.033 Uiso 1 1 calc R U
H19B H 0.6685 0.4502 0.2584 0.033 Uiso 1 1 calc R U
H19C H 0.8965 0.5192 0.2499 0.033 Uiso 1 1 calc R U
C22 C 0.4177(5) 0.98970(15) 0.39409(10) 0.0253(5) Uani 1 1 d . .
H22A H 0.4782 1.0489 0.3936 0.038 Uiso 1 1 calc R U
H22B H 0.5668 0.9518 0.4016 0.038 Uiso 1 1 calc R U
H22C H 0.3386 0.9756 0.3553 0.038 Uiso 1 1 calc R U
H24 H 0.423(4) 0.6117(14) 0.3098(10) 0.011(5) Uiso 1 1 d . .
H23 H 0.754(5) 0.5585(19) 0.5168(12) 0.044(8) Uiso 1 1 d . .

loop_
_atom_site_aniso_label
_atom_site_aniso_U_11
_atom_site_aniso_U_22
_atom_site_aniso_U_33
_atom_site_aniso_U_23
_atom_site_aniso_U_13
_atom_site_aniso_U_12
O1 0.0182(7) 0.0130(7) 0.0129(8) -0.0009(6) -0.0005(6) 0.0055(6)
O3 0.0161(7) 0.0153(8) 0.0120(7) 0.0024(6) -0.0044(6) 0.0006(6)
O2 0.0142(7) 0.0143(8) 0.0172(8) 0.0031(6) -0.0036(6) 0.0009(6)
O5 0.0177(7) 0.0081(7) 0.0275(9) 0.0019(6) -0.0040(6) -0.0015(6)
O4 0.0242(8) 0.0173(8) 0.0198(8) 0.0016(6) -0.0084(6) -0.0061(6)
N1 0.0130(8) 0.0098(9) 0.0091(9) -0.0010(7) -0.0001(7) 0.0038(7)
C20 0.0154(10) 0.0115(10) 0.0068(10) -0.0021(8) 0.0029(8) 0.0001(8)
C11 0.0112(9) 0.0084(10) 0.0103(10) -0.0001(8) -0.0007(7) -0.0019(8)
C17 0.0131(9) 0.0083(10) 0.0125(10) 0.0035(8) -0.0026(8) -0.0043(8)
C12 0.0122(9) 0.0078(10) 0.0111(10) 0.0005(8) 0.0014(7) -0.0024(8)
C9 0.0131(9) 0.0078(10) 0.0115(10) 0.0013(8) -0.0002(8) -0.0031(7)
C16 0.0112(9) 0.0091(10) 0.0123(10) 0.0015(8) -0.0014(7) -0.0028(8)
C10 0.0110(9) 0.0093(10) 0.0132(10) 0.0029(8) -0.0013(7) -0.0017(8)
C13 0.0124(9) 0.0111(10) 0.0094(10) -0.0005(8) 0.0023(7) -0.0005(8)
C1 0.0142(10) 0.0093(10) 0.0128(11) 0.0016(8) -0.0002(8) -0.0042(8)
C15 0.0135(9) 0.0063(10) 0.0155(11) 0.0036(8) -0.0025(8) -0.0054(8)
C6 0.0116(9) 0.0129(10) 0.0163(11) 0.0040(8) -0.0014(8) -0.0040(8)
C8 0.0131(10) 0.0090(10) 0.0164(11) 0.0001(8) 0.0032(8) -0.0017(8)
C14 0.0172(10) 0.0103(10) 0.0088(10) 0.0003(8) 0.0008(7) -0.0040(8)
C3 0.0214(11) 0.0183(11) 0.0115(11) -0.0002(9) 0.0003(8) -0.0053(9)
C7 0.0120(9) 0.0131(11) 0.0210(12) 0.0048(9) -0.0002(8) 0.0003(8)
C5 0.0140(10) 0.0199(12) 0.0197(12) 0.0066(9) -0.0046(8) -0.0026(9)
C2 0.0171(10) 0.0123(11) 0.0146(11) -0.0004(8) -0.0024(8) -0.0004(8)
C21 0.0211(10) 0.0068(10) 0.0235(12) 0.0002(9) 0.0010(9) -0.0003(8)
C4 0.0225(11) 0.0263(13) 0.0124(11) 0.0053(9) -0.0053(9) -0.0079(9)
C18 0.0203(11) 0.0101(10) 0.0226(12) -0.0009(9) 0.0029(9) 0.0071(9)
C19 0.0320(12) 0.0138(11) 0.0207(12) -0.0026(9) 0.0054(9) 0.0041(9)
C22 0.0368(13) 0.0181(12) 0.0209(12) 0.0009(10) 0.0056(10) -0.0018(10)

loop_
_atom_type_symbol
_atom_type_description
_atom_type_scat_dispersion_real
_atom_type_scat_dispersion_imag
_atom_type_scat_source
C C 0.0033 0.0016 'International Tables Vol C Tables 4.2.6.8 and 6.1.1.4'
H H 0.0000 0.0000 'International Tables Vol C Tables 4.2.6.8 and 6.1.1.4'
N N 0.0061 0.0033 'International Tables Vol C Tables 4.2.6.8 and 6.1.1.4'
O O 0.0106 0.0060 'International Tables Vol C Tables 4.2.6.8 and 6.1.1.4'

loop_
_geom_angle_atom_site_label_1
_geom_angle_atom_site_label_2
_geom_angle_atom_site_label_3
_geom_angle
C17 O1 C18 116.92(15)
C15 O3 H23 108.5(17)
C20 O5 C21 117.71(15)
C10 N1 C11 109.16(16)
C10 N1 H24 126.6(14)
C11 N1 H24 123.8(14)
O4 C20 O5 124.09(18)
O4 C20 C13 125.52(18)
O5 C20 C13 110.38(15)
C12 C11 N1 108.86(16)
C12 C11 C16 124.51(18)
N1 C11 C16 126.61(17)
O2 C17 O1 122.16(18)
O2 C17 C16 123.97(18)
O1 C17 C16 113.82(16)
C11 C12 C9 107.51(17)
C11 C12 C13 121.69(17)
C9 C12 C13 130.64(17)
C10 C9 C8 119.12(17)
C10 C9 C12 106.50(17)
C8 C9 C12 134.34(18)
C15 C16 C17 119.09(17)
C15 C16 C11 116.20(17)
C17 C16 C11 124.51(17)
N1 C10 C9 107.95(16)
N1 C10 C1 128.74(18)
C9 C10 C1 123.31(17)
C12 C13 C20 108.92(15)
C12 C13 C14 110.81(16)
C20 C13 C14 111.47(15)
C12 C13 H13 108.5
C20 C13 H13 108.5
C14 C13 H13 108.5
C2 C1 C10 124.68(18)
C2 C1 C6 119.45(18)
C10 C1 C6 115.87(18)
O3 C15 C16 124.00(18)
O3 C15 C14 112.41(17)
C16 C15 C14 123.44(17)
C5 C6 C1 117.90(19)
C5 C6 C7 122.04(18)
C1 C6 C7 120.05(18)
C7 C8 C9 119.35(19)
C7 C8 H8 120.3
C9 C8 H8 120.3
C15 C14 C13 116.79(16)
C15 C14 H14A 108.1
C13 C14 H14A 108.1
C15 C14 H14B 108.1
C13 C14 H14B 108.1
H14A C14 H14B 107.3
C2 C3 C4 120.8(2)
C2 C3 H3 119.6
C4 C3 H3 119.6
C8 C7 C6 122.19(18)
C8 C7 H7 118.9
C6 C7 H7 118.9
C4 C5 C6 121.63(19)
C4 C5 H5 119.2
C6 C5 H5 119.2
C3 C2 C1 120.52(19)
C3 C2 H2 119.7
C1 C2 H2 119.7
O5 C21 C22 111.91(17)
O5 C21 H21A 109.2
C22 C21 H21A 109.2
O5 C21 H21B 109.2
C22 C21 H21B 109.2
H21A C21 H21B 107.9
C5 C4 C3 119.72(19)
C5 C4 H4 120.1
C3 C4 H4 120.1
O1 C18 C19 105.15(16)
O1 C18 H18A 110.7
C19 C18 H18A 110.7
O1 C18 H18B 110.7
C19 C18 H18B 110.7
H18A C18 H18B 108.8
C18 C19 H19A 109.5
C18 C19 H19B 109.5
H19A C19 H19B 109.5
C18 C19 H19C 109.5
H19A C19 H19C 109.5
H19B C19 H19C 109.5
C21 C22 H22A 109.5
C21 C22 H22B 109.5
H22A C22 H22B 109.5
C21 C22 H22C 109.5
H22A C22 H22C 109.5
H22B C22 H22C 109.5

loop_
_geom_bond_atom_site_label_1
_geom_bond_atom_site_label_2
_geom_bond_distance
O1 C17 1.335(2)
O1 C18 1.457(2)
O3 C15 1.337(2)
O3 H23 0.93(3)
O2 C17 1.226(2)
O5 C20 1.336(2)
O5 C21 1.455(2)
O4 C20 1.204(2)
N1 C10 1.373(2)
N1 C11 1.373(3)
N1 H24 0.86(2)
C20 C13 1.523(3)
C11 C12 1.366(3)
C11 C16 1.460(3)
C17 C16 1.454(3)
C12 C9 1.430(3)
C12 C13 1.511(3)
C9 C10 1.398(3)
C9 C8 1.414(3)
C16 C15 1.364(3)
C10 C1 1.419(3)
C13 C14 1.541(3)
C13 H13 1.0000
C1 C2 1.413(3)
C1 C6 1.426(3)
C15 C14 1.495(3)
C6 C5 1.416(3)
C6 C7 1.428(3)
C8 C7 1.358(3)
C8 H8 0.9500
C14 H14A 0.9900
C14 H14B 0.9900
C3 C2 1.369(3)
C3 C4 1.402(3)
C3 H3 0.9500
C7 H7 0.9500
C5 C4 1.372(3)
C5 H5 0.9500
C2 H2 0.9500
C21 C22 1.501(3)
C21 H21A 0.9900
C21 H21B 0.9900
C4 H4 0.9500
C18 C19 1.503(3)
C18 H18A 0.9900
C18 H18B 0.9900
C19 H19A 0.9800
C19 H19B 0.9800
C19 H19C 0.9800
C22 H22A 0.9800
C22 H22B 0.9800
C22 H22C 0.9800
